data_7238403
loop_
_publ_author_name
'Becker, Martin'
'Schulz, Axel'
'Villinger, Alexander'
'Voss, Karsten'

_publ_section_title
;
 Stable sulfate and nitrate borane-adduct anions
;
_journal_issue 1
_journal_name_full 'RSC Advances'
_journal_page_first 128
_journal_paper_doi 10.1039/c1ra00186h
_journal_volume 1
_journal_year 2011
_chemical_formula_moiety 'C26 H18 B F15 O3'
_chemical_formula_sum 'C26 H18 B F15 O3'
_chemical_formula_weight 674.21
_space_group_IT_number 14
_space_group_name_Hall '-P 2ybc'
_space_group_name_H-M_alt 'P 1 21/c 1'
_symmetry_cell_setting monoclinic
_symmetry_Int_Tables_number 14
_symmetry_space_group_name_Hall '-P 2ybc'
_symmetry_space_group_name_H-M 'P 1 21/c 1'
_atom_sites_solution_hydrogens geom
_atom_sites_solution_primary direct
_atom_sites_solution_secondary difmap
_audit_creation_method SHELXL-97
_cell_angle_alpha 90.00
_cell_angle_beta 105.14(3)
_cell_angle_gamma 90.00
_cell_formula_units_Z 4
_cell_length_a 9.285(4)
_cell_length_b 30.031(9)
_cell_length_c 10.049(4)
_cell_measurement_reflns_used 30910
_cell_measurement_temperature 173(2)
_cell_measurement_theta_max 61.00
_cell_measurement_theta_min 2.72
_cell_volume 2704.8(18)
_computing_cell_refinement 'Bruker Apex v2.0-2'
_computing_data_collection 'Bruker Apex v2.0-2'
_computing_data_reduction 'Bruker SAINT'
_computing_molecular_graphics 'ORTEP-3 (Farrugia, 1997)'
_computing_publication_material SHELXL-97
_computing_structure_refinement 'SHELXL-97 (Sheldrick, 1997)'
_computing_structure_solution 'SHELXS-97 (Sheldrick, 1997)'
_diffrn_ambient_temperature 173(2)
_diffrn_measured_fraction_theta_full 0.980
_diffrn_measured_fraction_theta_max 0.980
_diffrn_measurement_device_type 'Bruker Apex Kappa II-CCD-diffractometer'
_diffrn_measurement_method 'phi and psi scans'
_diffrn_radiation_monochromator graphite
_diffrn_radiation_source 'fine-focus sealed tube'
_diffrn_radiation_type MoK\a
_diffrn_radiation_wavelength 0.71073
_diffrn_reflns_av_R_equivalents 0.0346
_diffrn_reflns_av_sigmaI/netI 0.0341
_diffrn_reflns_limit_h_max 13
_diffrn_reflns_limit_h_min -13
_diffrn_reflns_limit_k_max 42
_diffrn_reflns_limit_k_min -42
_diffrn_reflns_limit_l_max 13
_diffrn_reflns_limit_l_min -13
_diffrn_reflns_number 30910
_diffrn_reflns_theta_full 30.50
_diffrn_reflns_theta_max 30.50
_diffrn_reflns_theta_min 1.36
_exptl_absorpt_coefficient_mu 0.176
_exptl_absorpt_correction_T_max 0.9591
_exptl_absorpt_correction_T_min 0.9127
_exptl_absorpt_correction_type multi-scan
_exptl_absorpt_process_details '(SADABS; Sheldrick, 2004)'
_exptl_crystal_colour colourless
_exptl_crystal_density_diffrn 1.656
_exptl_crystal_density_method 'not measured'
_exptl_crystal_description block
_exptl_crystal_F_000 1352
_exptl_crystal_size_max 0.53
_exptl_crystal_size_mid 0.31
_exptl_crystal_size_min 0.24
_refine_diff_density_max 0.674
_refine_diff_density_min -0.410
_refine_diff_density_rms 0.084
_refine_ls_extinction_method none
_refine_ls_goodness_of_fit_ref 1.079
_refine_ls_hydrogen_treatment mixed
_refine_ls_matrix_type full
_refine_ls_number_parameters 466
_refine_ls_number_reflns 8102
_refine_ls_number_restraints 0
_refine_ls_restrained_S_all 1.079
_refine_ls_R_factor_all 0.0900
_refine_ls_R_factor_gt 0.0597
_refine_ls_shift/su_max 0.000
_refine_ls_shift/su_mean 0.000
_refine_ls_structure_factor_coef Fsqd
_refine_ls_weighting_details 'calc w=1/[\s^2^(Fo^2^)+(0.1126P)^2^+0.2039P] where P=(Fo^2^+2Fc^2^)/3'
_refine_ls_weighting_scheme calc
_refine_ls_wR_factor_gt 0.1708
_refine_ls_wR_factor_ref 0.1884
_reflns_number_gt 5479
_reflns_number_total 8102
_reflns_threshold_expression >2\s(I)
_cod_data_source_file c1ra00186h.txt
_cod_data_source_block KV60
_cod_original_cell_volume 2704.9(17)
_cod_original_sg_symbol_H-M 'P 21/c'
_cod_database_code 7238403

loop_
_symmetry_equiv_pos_as_xyz
'x, y, z'
'-x, y+1/2, -z+1/2'
'-x, -y, -z'
'x, -y-1/2, z-1/2'

loop_
_atom_site_label
_atom_site_type_symbol
_atom_site_fract_x
_atom_site_fract_y
_atom_site_fract_z
_atom_site_U_iso_or_equiv
_atom_site_adp_type
_atom_site_occupancy
_atom_site_symmetry_multiplicity
_atom_site_calc_flag
_atom_site_refinement_flags
_atom_site_disorder_assembly
_atom_site_disorder_group
O1 O 0.45598(14) 0.13615(4) 0.60728(13) 0.0284(3) Uani 1 1 d . . .
H1 H 0.436(4) 0.1182(13) 0.563(4) 0.093(13) Uiso 1 1 d . . .
H2 H 0.548(3) 0.1497(9) 0.621(3) 0.062(8) Uiso 1 1 d . . .
B1 B 0.4217(2) 0.13148(6) 0.74946(19) 0.0256(3) Uani 1 1 d . . .
C1 C 0.58080(18) 0.12099(5) 0.86055(17) 0.0275(3) Uani 1 1 d . . .
C2 C 0.6444(2) 0.14518(6) 0.97974(18) 0.0327(4) Uani 1 1 d . . .
C3 C 0.7875(2) 0.13729(7) 1.06212(19) 0.0401(4) Uani 1 1 d . . .
C4 C 0.8723(2) 0.10376(8) 1.0296(2) 0.0432(5) Uani 1 1 d . . .
C5 C 0.8135(2) 0.07826(7) 0.9139(2) 0.0407(4) Uani 1 1 d . . .
C6 C 0.6724(2) 0.08731(6) 0.83412(18) 0.0325(4) Uani 1 1 d . . .
C7 C 0.34829(18) 0.17855(5) 0.78200(18) 0.0290(3) Uani 1 1 d . . .
C8 C 0.2476(2) 0.18071(6) 0.86260(19) 0.0330(4) Uani 1 1 d . . .
C9 C 0.1842(2) 0.21988(7) 0.8924(2) 0.0422(5) Uani 1 1 d . . .
C10 C 0.2219(2) 0.25940(6) 0.8399(2) 0.0479(5) Uani 1 1 d . . .
C11 C 0.3227(2) 0.25945(6) 0.7623(2) 0.0444(5) Uani 1 1 d . . .
C12 C 0.3831(2) 0.21950(6) 0.7343(2) 0.0368(4) Uani 1 1 d . . .
C13 C 0.29566(18) 0.09201(5) 0.72608(17) 0.0274(3) Uani 1 1 d . . .
C14 C 0.3026(2) 0.05339(6) 0.8020(2) 0.0341(4) Uani 1 1 d . . .
C15 C 0.1880(3) 0.02201(6) 0.7771(2) 0.0445(5) Uani 1 1 d . . .
C16 C 0.0615(2) 0.02862(7) 0.6726(3) 0.0469(5) Uani 1 1 d . . .
C17 C 0.0485(2) 0.06646(7) 0.5939(2) 0.0417(5) Uani 1 1 d . . .
C18 C 0.16437(19) 0.09696(6) 0.6224(2) 0.0326(4) Uani 1 1 d . . .
F1 F 0.56918(14) 0.17812(4) 1.02299(13) 0.0487(3) Uani 1 1 d . . .
F2 F 0.84184(17) 0.16237(5) 1.17554(14) 0.0618(4) Uani 1 1 d . . .
F3 F 1.00947(14) 0.09584(6) 1.10882(16) 0.0645(4) Uani 1 1 d . . .
F4 F 0.89467(15) 0.04470(5) 0.88318(15) 0.0612(4) Uani 1 1 d . . .
F5 F 0.62121(14) 0.06070(4) 0.72320(11) 0.0437(3) Uani 1 1 d . . .
F6 F 0.20880(15) 0.14363(4) 0.92037(13) 0.0475(3) Uani 1 1 d . . .
F7 F 0.08552(16) 0.21914(5) 0.96993(16) 0.0620(4) Uani 1 1 d . . .
F8 F 0.15873(19) 0.29776(5) 0.86614(19) 0.0738(5) Uani 1 1 d . . .
F9 F 0.36137(19) 0.29785(4) 0.71181(18) 0.0665(4) Uani 1 1 d . . .
F10 F 0.48564(16) 0.22239(4) 0.66058(16) 0.0537(3) Uani 1 1 d . . .
F11 F 0.42227(14) 0.04448(4) 0.90763(12) 0.0453(3) Uani 1 1 d . . .
F12 F 0.2015(2) -0.01451(4) 0.85696(18) 0.0678(5) Uani 1 1 d . . .
F13 F -0.04874(17) -0.00148(5) 0.64781(19) 0.0700(5) Uani 1 1 d . . .
F14 F -0.07474(14) 0.07338(5) 0.49144(16) 0.0606(4) Uani 1 1 d . . .
F15 F 0.14260(12) 0.13347(4) 0.54200(13) 0.0423(3) Uani 1 1 d . . .
C23A C 0.2880(18) 0.0841(4) 0.3116(17) 0.044(4) Uani 0.314(13) 1 d P A 1
H23A H 0.2450 0.1134 0.3254 0.053 Uiso 0.314(13) 1 calc PR A 1
H23B H 0.2074 0.0618 0.2844 0.053 Uiso 0.314(13) 1 calc PR A 1
C24A C 0.3818(12) 0.0867(4) 0.2098(8) 0.046(3) Uani 0.314(13) 1 d P A 1
H24A H 0.3203 0.0757 0.1200 0.055 Uiso 0.314(13) 1 calc PR A 1
H24B H 0.4030 0.1185 0.1974 0.055 Uiso 0.314(13) 1 calc PR A 1
C25A C 0.528(2) 0.0621(7) 0.242(2) 0.045(3) Uani 0.314(13) 1 d P A 1
H25A H 0.6113 0.0809 0.2303 0.054 Uiso 0.314(13) 1 calc PR A 1
H25B H 0.5225 0.0343 0.1875 0.054 Uiso 0.314(13) 1 calc PR A 1
C26A C 0.5341(19) 0.0529(5) 0.4007(10) 0.030(3) Uani 0.314(13) 1 d P A 1
H26A H 0.5410 0.0204 0.4185 0.036 Uiso 0.314(13) 1 calc PR A 1
H26B H 0.6244 0.0671 0.4602 0.036 Uiso 0.314(13) 1 calc PR A 1
O3A O 0.4058(19) 0.0700(3) 0.4342(15) 0.0209(17) Uani 0.314(13) 1 d P A 1
C23B C 0.2985(7) 0.0782(3) 0.3198(8) 0.050(2) Uani 0.686(13) 1 d P A 2
H23C H 0.2698 0.1100 0.3093 0.060 Uiso 0.686(13) 1 calc PR A 2
H23D H 0.2115 0.0610 0.3311 0.060 Uiso 0.686(13) 1 calc PR A 2
C24B C 0.3394(5) 0.0630(2) 0.1962(4) 0.0531(14) Uani 0.686(13) 1 d P A 2
H24C H 0.3033 0.0324 0.1696 0.064 Uiso 0.686(13) 1 calc PR A 2
H24D H 0.3026 0.0834 0.1172 0.064 Uiso 0.686(13) 1 calc PR A 2
C25B C 0.5013(12) 0.0647(5) 0.2487(14) 0.081(4) Uani 0.686(13) 1 d P A 2
H25C H 0.5462 0.0420 0.2004 0.097 Uiso 0.686(13) 1 calc PR A 2
H25D H 0.5369 0.0943 0.2275 0.097 Uiso 0.686(13) 1 calc PR A 2
C26B C 0.5510(12) 0.0571(4) 0.3935(9) 0.062(3) Uani 0.686(13) 1 d P A 2
H26C H 0.6419 0.0746 0.4355 0.075 Uiso 0.686(13) 1 calc PR A 2
H26D H 0.5714 0.0251 0.4143 0.075 Uiso 0.686(13) 1 calc PR A 2
O3B O 0.4233(11) 0.0726(2) 0.4422(9) 0.049(2) Uani 0.686(13) 1 d P A 2
C19 C 0.8290(2) 0.18180(8) 0.6811(2) 0.0478(5) Uani 1 1 d . . .
C20 C 0.8754(4) 0.22014(10) 0.6085(3) 0.0755(9) Uani 1 1 d . . .
H20A H 0.8668 0.2483 0.6569 0.091 Uiso 1 1 calc R . .
H20B H 0.9801 0.2165 0.6043 0.091 Uiso 1 1 calc R . .
C21 C 0.7735(4) 0.22040(10) 0.4681(3) 0.0748(9) Uani 1 1 d . . .
H21A H 0.8283 0.2276 0.3985 0.090 Uiso 1 1 calc R . .
H21B H 0.6926 0.2425 0.4610 0.090 Uiso 1 1 calc R . .
C22 C 0.7123(3) 0.17444(10) 0.4481(2) 0.0620(7) Uani 1 1 d . . .
H22A H 0.6089 0.1747 0.3883 0.074 Uiso 1 1 calc R . .
H22B H 0.7743 0.1554 0.4047 0.074 Uiso 1 1 calc R . .
O2 O 0.71504(16) 0.15821(5) 0.58289(15) 0.0437(3) Uani 1 1 d . . .
H19A H 0.909(3) 0.1597(9) 0.716(3) 0.052 Uiso 1 1 d . . .
H19B H 0.792(3) 0.1858(9) 0.771(3) 0.052 Uiso 1 1 d . . .

loop_
_atom_site_aniso_label
_atom_site_aniso_U_11
_atom_site_aniso_U_22
_atom_site_aniso_U_33
_atom_site_aniso_U_23
_atom_site_aniso_U_13
_atom_site_aniso_U_12
O1 0.0281(6) 0.0328(6) 0.0249(6) 0.0000(5) 0.0081(5) -0.0043(5)
B1 0.0279(8) 0.0257(7) 0.0247(8) -0.0014(6) 0.0097(7) 0.0001(6)
C1 0.0301(8) 0.0297(7) 0.0241(7) 0.0010(6) 0.0095(6) 0.0004(6)
C2 0.0344(9) 0.0358(8) 0.0273(8) -0.0019(7) 0.0072(7) 0.0004(7)
C3 0.0372(10) 0.0509(11) 0.0280(9) 0.0002(8) 0.0008(7) -0.0051(8)
C4 0.0287(9) 0.0649(13) 0.0332(10) 0.0131(9) 0.0033(7) 0.0036(8)
C5 0.0355(9) 0.0536(11) 0.0363(10) 0.0099(8) 0.0154(8) 0.0152(8)
C6 0.0338(9) 0.0397(9) 0.0255(8) 0.0014(7) 0.0105(7) 0.0064(7)
C7 0.0279(8) 0.0253(7) 0.0318(8) -0.0029(6) 0.0044(6) 0.0016(6)
C8 0.0346(9) 0.0299(8) 0.0340(9) -0.0057(7) 0.0083(7) 0.0050(6)
C9 0.0375(10) 0.0433(10) 0.0440(11) -0.0159(8) 0.0073(8) 0.0097(8)
C10 0.0493(11) 0.0301(9) 0.0550(13) -0.0167(8) -0.0030(9) 0.0129(8)
C11 0.0488(11) 0.0239(8) 0.0528(12) -0.0046(8) -0.0002(9) 0.0004(7)
C12 0.0376(9) 0.0278(8) 0.0432(10) -0.0034(7) 0.0074(8) -0.0022(7)
C13 0.0300(8) 0.0258(7) 0.0313(8) -0.0042(6) 0.0165(6) -0.0011(6)
C14 0.0429(10) 0.0294(7) 0.0371(10) -0.0017(7) 0.0233(8) 0.0004(7)
C15 0.0614(13) 0.0262(8) 0.0607(13) -0.0041(8) 0.0421(11) -0.0064(8)
C16 0.0474(11) 0.0388(10) 0.0659(14) -0.0234(9) 0.0353(11) -0.0192(8)
C17 0.0296(9) 0.0459(10) 0.0531(12) -0.0203(9) 0.0172(8) -0.0088(7)
C18 0.0280(8) 0.0334(8) 0.0394(10) -0.0061(7) 0.0137(7) -0.0026(6)
F1 0.0525(7) 0.0471(7) 0.0406(7) -0.0178(5) 0.0017(5) 0.0100(5)
F2 0.0586(8) 0.0725(9) 0.0406(7) -0.0126(6) -0.0113(6) -0.0059(7)
F3 0.0324(6) 0.0967(11) 0.0549(8) 0.0123(8) -0.0055(6) 0.0108(7)
F4 0.0506(8) 0.0823(10) 0.0530(8) 0.0038(7) 0.0179(6) 0.0377(7)
F5 0.0502(7) 0.0460(6) 0.0337(6) -0.0085(5) 0.0089(5) 0.0157(5)
F6 0.0626(8) 0.0409(6) 0.0508(7) -0.0011(5) 0.0362(6) 0.0041(5)
F7 0.0575(8) 0.0662(9) 0.0701(10) -0.0237(7) 0.0304(7) 0.0129(7)
F8 0.0791(10) 0.0397(7) 0.0971(12) -0.0248(7) 0.0133(9) 0.0229(7)
F9 0.0833(11) 0.0238(5) 0.0870(11) 0.0005(6) 0.0128(8) -0.0047(6)
F10 0.0597(8) 0.0344(6) 0.0758(10) 0.0023(6) 0.0331(7) -0.0111(5)
F11 0.0597(8) 0.0388(6) 0.0413(7) 0.0129(5) 0.0199(6) 0.0059(5)
F12 0.0984(12) 0.0325(6) 0.0916(12) 0.0096(6) 0.0591(10) -0.0085(7)
F13 0.0673(9) 0.0546(8) 0.1045(12) -0.0360(8) 0.0515(9) -0.0379(7)
F14 0.0307(6) 0.0716(9) 0.0752(10) -0.0231(8) 0.0058(6) -0.0105(6)
F15 0.0326(6) 0.0441(6) 0.0461(7) 0.0056(5) 0.0030(5) 0.0008(4)
C23A 0.067(8) 0.023(3) 0.027(5) -0.003(3) -0.015(4) 0.010(3)
C24A 0.061(5) 0.047(5) 0.028(3) 0.000(3) 0.007(3) 0.013(4)
C25A 0.029(5) 0.080(7) 0.033(5) -0.017(4) 0.023(4) 0.004(5)
C26A 0.038(6) 0.043(5) 0.006(3) 0.003(3) 0.000(3) 0.014(4)
O3A 0.022(4) 0.023(3) 0.018(3) -0.005(2) 0.006(3) -0.003(2)
C23B 0.0230(19) 0.092(5) 0.036(3) -0.009(3) 0.0087(19) -0.010(2)
C24B 0.055(2) 0.068(3) 0.0325(17) -0.0141(18) 0.0032(14) 0.011(2)
C25B 0.053(5) 0.154(7) 0.044(3) -0.011(3) 0.029(3) 0.030(4)
C26B 0.042(3) 0.073(5) 0.077(5) -0.019(3) 0.024(3) 0.006(3)
O3B 0.034(3) 0.076(4) 0.035(2) -0.0186(19) 0.0050(16) -0.0131(18)
C19 0.0356(10) 0.0562(12) 0.0491(13) 0.0060(10) 0.0067(9) -0.0141(9)
C20 0.093(2) 0.0671(16) 0.0566(16) 0.0091(13) 0.0020(15) -0.0455(16)
C21 0.089(2) 0.0686(17) 0.0590(17) 0.0234(14) 0.0046(15) -0.0185(15)
C22 0.0693(16) 0.0812(18) 0.0374(12) -0.0002(11) 0.0172(11) -0.0248(14)
O2 0.0431(8) 0.0526(8) 0.0400(8) -0.0061(6) 0.0189(6) -0.0175(6)

loop_
_atom_type_symbol
_atom_type_description
_atom_type_scat_dispersion_real
_atom_type_scat_dispersion_imag
_atom_type_scat_source
C C 0.0033 0.0016 'International Tables Vol C Tables 4.2.6.8 and 6.1.1.4'
H H 0.0000 0.0000 'International Tables Vol C Tables 4.2.6.8 and 6.1.1.4'
B B 0.0013 0.0007 'International Tables Vol C Tables 4.2.6.8 and 6.1.1.4'
O O 0.0106 0.0060 'International Tables Vol C Tables 4.2.6.8 and 6.1.1.4'
F F 0.0171 0.0103 'International Tables Vol C Tables 4.2.6.8 and 6.1.1.4'

loop_
_geom_angle_atom_site_label_1
_geom_angle_atom_site_label_2
_geom_angle_atom_site_label_3
_geom_angle
B1 O1 H1 116(3)
B1 O1 H2 108.1(18)
H1 O1 H2 121(3)
O1 B1 C1 106.31(13)
O1 B1 C7 107.59(13)
C1 B1 C7 112.28(13)
O1 B1 C13 104.14(13)
C1 B1 C13 116.30(13)
C7 B1 C13 109.50(13)
C6 C1 C2 113.59(16)
C6 C1 B1 119.92(15)
C2 C1 B1 126.28(15)
F1 C2 C3 115.38(16)
F1 C2 C1 121.41(16)
C3 C2 C1 123.21(17)
F2 C3 C4 120.03(18)
F2 C3 C2 119.76(19)
C4 C3 C2 120.21(18)
F3 C4 C3 120.5(2)
F3 C4 C5 120.6(2)
C3 C4 C5 118.90(17)
F4 C5 C6 121.44(19)
F4 C5 C4 119.24(18)
C6 C5 C4 119.31(18)
F5 C6 C5 116.15(16)
F5 C6 C1 119.08(16)
C5 C6 C1 124.76(17)
C12 C7 C8 114.38(15)
C12 C7 B1 123.27(15)
C8 C7 B1 122.34(15)
F6 C8 C9 115.63(17)
F6 C8 C7 120.60(14)
C9 C8 C7 123.75(18)
F7 C9 C10 120.88(17)
F7 C9 C8 120.2(2)
C10 C9 C8 118.92(19)
F8 C10 C11 120.5(2)
F8 C10 C9 119.5(2)
C11 C10 C9 119.94(17)
F9 C11 C10 120.43(18)
F9 C11 C12 120.2(2)
C10 C11 C12 119.33(19)
F10 C12 C11 115.87(17)
F10 C12 C7 120.42(16)
C11 C12 C7 123.66(19)
C14 C13 C18 114.18(16)
C14 C13 B1 126.86(16)
C18 C13 B1 118.94(14)
F11 C14 C13 120.81(16)
F11 C14 C15 116.13(17)
C13 C14 C15 123.05(19)
F12 C15 C16 120.19(18)
F12 C15 C14 119.7(2)
C16 C15 C14 120.07(19)
F13 C16 C15 120.4(2)
F13 C16 C17 120.2(2)
C15 C16 C17 119.41(17)
F14 C17 C16 120.06(18)
F14 C17 C18 121.2(2)
C16 C17 C18 118.8(2)
F15 C18 C17 115.31(18)
F15 C18 C13 120.15(14)
C17 C18 C13 124.53(18)
O3A C23A C24A 98.5(11)
O3A C23A H23A 112.1
C24A C23A H23A 112.1
O3A C23A H23B 112.1
C24A C23A H23B 112.1
H23A C23A H23B 109.7
C25A C24A C23A 118.6(11)
C25A C24A H24A 107.7
C23A C24A H24A 107.7
C25A C24A H24B 107.7
C23A C24A H24B 107.7
H24A C24A H24B 107.1
C24A C25A C26A 95.4(12)
C24A C25A H25A 112.7
C26A C25A H25A 112.7
C24A C25A H25B 112.7
C26A C25A H25B 112.7
H25A C25A H25B 110.2
O3A C26A C25A 111.0(12)
O3A C26A H26A 109.4
C25A C26A H26A 109.4
O3A C26A H26B 109.4
C25A C26A H26B 109.4
H26A C26A H26B 108.0
C26A O3A C23A 113.0(12)
O3B C23B C24B 110.7(5)
O3B C23B H23C 109.5
C24B C23B H23C 109.5
O3B C23B H23D 109.5
C24B C23B H23D 109.5
H23C C23B H23D 108.1
C25B C24B C23B 98.8(6)
C25B C24B H24C 112.0
C23B C24B H24C 112.0
C25B C24B H24D 112.0
C23B C24B H24D 112.0
H24C C24B H24D 109.7
C26B C25B C24B 113.1(9)
C26B C25B H25C 109.0
C24B C25B H25C 109.0
C26B C25B H25D 109.0
C24B C25B H25D 109.0
H25C C25B H25D 107.8
C25B C26B O3B 102.5(8)
C25B C26B H26C 111.3
O3B C26B H26C 111.3
C25B C26B H26D 111.3
O3B C26B H26D 111.3
H26C C26B H26D 109.2
C23B O3B C26B 106.7(7)
O2 C19 C20 107.57(19)
O2 C19 H19A 105.3(16)
C20 C19 H19A 113.8(15)
O2 C19 H19B 107.4(14)
C20 C19 H19B 122.2(14)
H19A C19 H19B 99(2)
C21 C20 C19 106.1(2)
C21 C20 H20A 110.5
C19 C20 H20A 110.5
C21 C20 H20B 110.5
C19 C20 H20B 110.5
H20A C20 H20B 108.7
C20 C21 C22 104.5(2)
C20 C21 H21A 110.8
C22 C21 H21A 110.8
C20 C21 H21B 110.8
C22 C21 H21B 110.8
H21A C21 H21B 108.9
O2 C22 C21 106.0(2)
O2 C22 H22A 110.5
C21 C22 H22A 110.5
O2 C22 H22B 110.5
C21 C22 H22B 110.5
H22A C22 H22B 108.7
C19 O2 C22 108.11(16)

loop_
_geom_bond_atom_site_label_1
_geom_bond_atom_site_label_2
_geom_bond_distance
O1 B1 1.549(2)
O1 H1 0.70(4)
O1 H2 0.92(3)
B1 C1 1.633(3)
B1 C7 1.639(2)
B1 C13 1.639(2)
C1 C6 1.391(2)
C1 C2 1.393(2)
C2 F1 1.347(2)
C2 C3 1.390(3)
C3 F2 1.349(2)
C3 C4 1.369(3)
C4 F3 1.335(2)
C4 C5 1.380(3)
C5 F4 1.342(2)
C5 C6 1.373(3)
C6 F5 1.353(2)
C7 C12 1.388(2)
C7 C8 1.389(3)
C8 F6 1.348(2)
C8 C9 1.383(2)
C9 F7 1.349(3)
C9 C10 1.381(3)
C10 F8 1.350(2)
C10 C11 1.366(3)
C11 F9 1.346(2)
C11 C12 1.384(3)
C12 F10 1.353(2)
C13 C14 1.380(2)
C13 C18 1.389(3)
C14 F11 1.348(2)
C14 C15 1.394(3)
C15 F12 1.346(2)
C15 C16 1.370(4)
C16 F13 1.340(2)
C16 C17 1.372(3)
C17 F14 1.340(3)
C17 C18 1.385(2)
C18 F15 1.346(2)
C23A O3A 1.48(2)
C23A C24A 1.508(19)
C23A H23A 0.9900
C23A H23B 0.9900
C24A C25A 1.50(2)
C24A H24A 0.9900
C24A H24B 0.9900
C25A C26A 1.61(3)
C25A H25A 0.9900
C25A H25B 0.9900
C26A O3A 1.42(2)
C26A H26A 0.9900
C26A H26B 0.9900
C23B O3B 1.463(12)
C23B C24B 1.464(8)
C23B H23C 0.9900
C23B H23D 0.9900
C24B C25B 1.458(12)
C24B H24C 0.9900
C24B H24D 0.9900
C25B C26B 1.426(16)
C25B H25C 0.9900
C25B H25D 0.9900
C26B O3B 1.471(14)
C26B H26C 0.9900
C26B H26D 0.9900
C19 O2 1.432(3)
C19 C20 1.486(3)
C19 H19A 0.99(3)
C19 H19B 1.05(3)
C20 C21 1.480(4)
C20 H20A 0.9900
C20 H20B 0.9900
C21 C22 1.486(4)
C21 H21A 0.9900
C21 H21B 0.9900
C22 O2 1.434(3)
C22 H22A 0.9900
C22 H22B 0.9900

loop_
_geom_torsion_atom_site_label_1
_geom_torsion_atom_site_label_2
_geom_torsion_atom_site_label_3
_geom_torsion_atom_site_label_4
_geom_torsion
O1 B1 C1 C6 -50.10(19)
C7 B1 C1 C6 -167.51(15)
C13 B1 C1 C6 65.3(2)
O1 B1 C1 C2 124.33(17)
C7 B1 C1 C2 6.9(2)
C13 B1 C1 C2 -120.29(18)
C6 C1 C2 F1 -177.92(16)
B1 C1 C2 F1 7.3(3)
C6 C1 C2 C3 1.8(3)
B1 C1 C2 C3 -172.90(17)
F1 C2 C3 F2 -0.7(3)
C1 C2 C3 F2 179.49(17)
F1 C2 C3 C4 178.27(18)
C1 C2 C3 C4 -1.5(3)
F2 C3 C4 F3 -0.6(3)
C2 C3 C4 F3 -179.60(18)
F2 C3 C4 C5 179.29(19)
C2 C3 C4 C5 0.3(3)
F3 C4 C5 F4 1.4(3)
C3 C4 C5 F4 -178.49(18)
F3 C4 C5 C6 -179.71(18)
C3 C4 C5 C6 0.4(3)
F4 C5 C6 F5 -0.4(3)
C4 C5 C6 F5 -179.27(17)
F4 C5 C6 C1 178.93(17)
C4 C5 C6 C1 0.0(3)
C2 C1 C6 F5 178.17(15)
B1 C1 C6 F5 -6.7(2)
C2 C1 C6 C5 -1.1(3)
B1 C1 C6 C5 173.98(17)
O1 B1 C7 C12 -30.5(2)
C1 B1 C7 C12 86.2(2)
C13 B1 C7 C12 -143.07(17)
O1 B1 C7 C8 150.87(16)
C1 B1 C7 C8 -92.49(19)
C13 B1 C7 C8 38.3(2)
C12 C7 C8 F6 -177.22(16)
B1 C7 C8 F6 1.5(3)
C12 C7 C8 C9 1.0(3)
B1 C7 C8 C9 179.71(17)
F6 C8 C9 F7 -2.7(3)
C7 C8 C9 F7 179.01(17)
F6 C8 C9 C10 178.28(18)
C7 C8 C9 C10 0.0(3)
F7 C9 C10 F8 -0.2(3)
C8 C9 C10 F8 178.78(18)
F7 C9 C10 C11 179.67(18)
C8 C9 C10 C11 -1.4(3)
F8 C10 C11 F9 0.6(3)
C9 C10 C11 F9 -179.28(19)
F8 C10 C11 C12 -178.52(18)
C9 C10 C11 C12 1.6(3)
F9 C11 C12 F10 2.9(3)
C10 C11 C12 F10 -177.96(18)
F9 C11 C12 C7 -179.68(18)
C10 C11 C12 C7 -0.6(3)
C8 C7 C12 F10 176.58(16)
B1 C7 C12 F10 -2.2(3)
C8 C7 C12 C11 -0.7(3)
B1 C7 C12 C11 -179.42(17)
O1 B1 C13 C14 125.25(17)
C1 B1 C13 C14 8.7(2)
C7 B1 C13 C14 -119.92(17)
O1 B1 C13 C18 -56.54(18)
C1 B1 C13 C18 -173.13(14)
C7 B1 C13 C18 58.29(19)
C18 C13 C14 F11 -178.78(14)
B1 C13 C14 F11 -0.5(2)
C18 C13 C14 C15 0.0(2)
B1 C13 C14 C15 178.26(16)
F11 C14 C15 F12 0.0(2)
C13 C14 C15 F12 -178.79(16)
F11 C14 C15 C16 179.29(17)
C13 C14 C15 C16 0.5(3)
F12 C15 C16 F13 -1.0(3)
C14 C15 C16 F13 179.75(16)
F12 C15 C16 C17 178.76(17)
C14 C15 C16 C17 -0.5(3)
F13 C16 C17 F14 -0.2(3)
C15 C16 C17 F14 -179.93(17)
F13 C16 C17 C18 179.84(16)
C15 C16 C17 C18 0.1(3)
F14 C17 C18 F15 0.8(3)
C16 C17 C18 F15 -179.20(16)
F14 C17 C18 C13 -179.58(16)
C16 C17 C18 C13 0.4(3)
C14 C13 C18 F15 179.15(15)
B1 C13 C18 F15 0.7(2)
C14 C13 C18 C17 -0.4(2)
B1 C13 C18 C17 -178.85(16)
O3A C23A C24A C25A 19.6(15)
C23A C24A C25A C26A -13.6(16)
C24A C25A C26A O3A 1.5(16)
C25A C26A O3A C23A 10.5(18)
C24A C23A O3A C26A -17.0(15)
O3B C23B C24B C25B -19.9(9)
C23B C24B C25B C26B 29.7(12)
C24B C25B C26B O3B -27.5(13)
C24B C23B O3B C26B 5.1(9)
C25B C26B O3B C23B 12.6(11)
O2 C19 C20 C21 5.5(4)
C19 C20 C21 C22 -20.3(4)
C20 C21 C22 O2 28.0(4)
C20 C19 O2 C22 12.3(3)
C21 C22 O2 C19 -25.3(3)
